data_7240722
loop_
_publ_author_name
'Malaspina, Lorraine Andrade'
'Hoser, Anna A.'
'Edwards, Alison'
'Woinska, Magdalena'
'Turner, Michael J.'
'Price, Jason R.'
'Sugimoto, Kunihisa'
'Nishibori, Eiji'
'Burgi, Hans-Beat'
'Jayatilaka, Dylan'
'Grabowsky, Simon'

_publ_section_title
;
 Hydrogen atoms in bridging positions from quantum crystallographic
 refinements: Influence of hydrogen atom displacement parameters on
 geometry and electron density
;
_journal_name_full CrystEngComm
_journal_paper_doi 10.1039/D0CE00378F
_journal_year 2020
_chemical_absolute_configuration syn
_chemical_formula_moiety 'C9 H8 N O, C4 H3 O4'
_chemical_formula_sum 'C13 H11 N O5'
_chemical_formula_weight 261.2363
_chemical_name_common '8-hydroxyquinolinium hydrogen maleate'
_space_group_IT_number 19
_space_group_name_Hall 'P 2ac 2ab'
_space_group_name_H-M_alt 'P 21 21 21'
_symmetry_cell_setting orthorhombic
_symmetry_Int_Tables_number 19
_symmetry_space_group_name_Hall 'P 2ac 2ab'
_symmetry_space_group_name_H-M 'P 21 21 21'
_atom_sites_solution_hydrogens difmap
_atom_sites_solution_primary dual
_audit_creation_date 2019-04-29T17:55:48-00:00
_audit_creation_method 'WinGX routine CIF_UPDATE'
_audit_update_record
;
2020-03-10 deposited with the CCDC.	2020-06-15 downloaded from the CCDC.
;
_cell_angle_alpha 90
_cell_angle_beta 90
_cell_angle_gamma 90
_cell_formula_units_Z 4
_cell_length_a 5.33860(10)
_cell_length_b 9.9878(2)
_cell_length_c 22.3493(4)
_cell_measurement_reflns_used 100369
_cell_measurement_temperature 15(2)
_cell_measurement_theta_max 26.19
_cell_measurement_theta_min 0.91
_cell_measurement_wavelength 0.35307
_cell_volume 1191.68(4)
_computing_cell_refinement 'CrystalClear (Rigaku/MSC Inc., 2006)'
_computing_data_collection 'CrystalClear (Rigaku/MSC Inc., 2006)'
_computing_data_reduction 'CrystalClear (Rigaku/MSC Inc., 2006), SORTAV (Blessing, 1995)'
_computing_structure_refinement 'Tonto 18.12.17 github v. 2b3dd9c (Capelli, 2014)'
_computing_structure_solution 'SHELXT-2014 (Sheldrick, 2014)'
_diffrn_ambient_temperature 15(2)
_diffrn_detector 'SPring-8 BL02B1 Curved Imaging Plate'
_diffrn_detector_area_resol_mean 10
_diffrn_measured_fraction_theta_full 0.998
_diffrn_measured_fraction_theta_max 0.997
_diffrn_measurement_device 'quarter \C-circle diffractometer'
_diffrn_measurement_device_type IPDSC-Q
_diffrn_measurement_method 'phi or omega oscillation scans'
_diffrn_orient_matrix_type fs_process
_diffrn_orient_matrix_UB_11 0.183986
_diffrn_orient_matrix_UB_12 0.006502
_diffrn_orient_matrix_UB_13 0.007879
_diffrn_orient_matrix_UB_21 -0.024343
_diffrn_orient_matrix_UB_22 0.091336
_diffrn_orient_matrix_UB_23 0.017382
_diffrn_orient_matrix_UB_31 -0.025364
_diffrn_orient_matrix_UB_32 -0.040496
_diffrn_orient_matrix_UB_33 0.04047
_diffrn_radiation_monochromator graphite
_diffrn_radiation_probe x-ray
_diffrn_radiation_type synchrotron
_diffrn_radiation_wavelength 0.35307
_diffrn_reflns_av_R_equivalents 0.0522
_diffrn_reflns_av_unetI/netI 0.0328
_diffrn_reflns_Laue_measured_fraction_full 0.998
_diffrn_reflns_Laue_measured_fraction_max 0.997
_diffrn_reflns_limit_h_max 12
_diffrn_reflns_limit_h_min -12
_diffrn_reflns_limit_k_max 22
_diffrn_reflns_limit_k_min -21
_diffrn_reflns_limit_l_max 50
_diffrn_reflns_limit_l_min -51
_diffrn_reflns_number 80044
_diffrn_reflns_point_group_measured_fraction_full 0.999
_diffrn_reflns_point_group_measured_fraction_max 0.996
_diffrn_reflns_theta_full 12.23
_diffrn_reflns_theta_max 24.239
_diffrn_reflns_theta_min 0.905
_diffrn_source SPring-8
_diffrn_standards_number 0
_exptl_absorpt_coefficient_mu 0.038
_exptl_absorpt_correction_type none
_exptl_crystal_colour yellow
_exptl_crystal_density_diffrn 1.456
_exptl_crystal_density_method 'not measured'
_exptl_crystal_description needle
_exptl_crystal_F_000 544
_exptl_crystal_size_max 0.119
_exptl_crystal_size_mid 0.092
_exptl_crystal_size_min 0.066
_refine_diff_density_max 0.3144
_refine_diff_density_min -0.2951
_refine_diff_density_rms 0.0473
_refine_ls_abs_structure_details
;
 Flack x determined using 4959 quotients [(I+)-(I-)]/[(I+)+(I-)]
 (Parsons, Flack and Wagner, Acta Cryst. B69 (2013) 249-259).
;
_refine_ls_abs_structure_Flack 0.0(6)
_refine_ls_extinction_method none
_refine_ls_goodness_of_fit_all 1.6975
_refine_ls_goodness_of_fit_gt 1.6975
_refine_ls_hydrogen_treatment refxyz
_refine_ls_matrix_type full
_refine_ls_number_constraints 66
_refine_ls_number_parameters 205
_refine_ls_number_reflns 12569
_refine_ls_number_restraints 0
_refine_ls_R_factor_all 0.0334
_refine_ls_R_factor_gt 0.0334
_refine_ls_shift/su_max 0.0057
_refine_ls_shift/su_mean 0
_refine_ls_structure_factor_coef F
_refine_ls_weighting_details w=1/\s(F)
_refine_ls_weighting_scheme sigma
_refine_ls_wR_factor_all 0.0207
_refine_ls_wR_factor_gt 0.0207
_reflns_Friedel_coverage 0.809
_reflns_Friedel_fraction_full 1
_reflns_Friedel_fraction_max 0.995
_reflns_number_gt 12569
_reflns_number_total 15641
_reflns_threshold_expression 'F>0 & F/u(F)>4.0 & |F_calc|>10^-3'
_cod_data_source_file d0ce00378f2.cif
_cod_data_source_block 8HQ_HAR_neutron
_cod_depositor_comments
;
The following automatic conversions were performed:

data item '_symmetry_cell_setting' value 'Orthorhombic' was changed
to 'orthorhombic' in accordance with the
/home/data/users/saulius/crontab/automatic-downloads/rss-feeds/RSC/lib/dictionaries/cif_core.dic
dictionary named 'cif_core.dic' version 2.4.2 last updated on
2011-04-26.

Automatic conversion script
Id: cif_fix_values 7556 2019-12-06 15:28:31Z antanas 
;
_cod_original_sg_symbol_Hall 'p 2ac 2ab'
_cod_original_sg_symbol_H-M 'p 21 21 21'
_cod_database_code 7240722
_shelx_estimated_absorpt_t_min 0.995
_shelx_estimated_absorpt_t_max 0.997
_refine_ls_coordinate_system cartesian
_refine_ls_svd_threshold 0.1E-02

loop_
_symmetry_equiv_pos_as_xyz
'+x, +y, +z'
'-x+1/2, -y, +z+1/2'
'+x+1/2, -y+1/2, -z'
'-x, +y+1/2, -z+1/2'

loop_
_atom_site_label
_atom_site_fract_x
_atom_site_fract_y
_atom_site_fract_z
_atom_site_U_iso_or_equiv
_atom_site_adp_type
_atom_site_occupancy
_atom_site_disorder_group
C1 0.58580(6) 0.67792(3) 0.596512(13) 0.01173(12) Uani 1 0
C2 0.73554(6) 0.64408(3) 0.541921(13) 0.01136(11) Uani 1 0
C3 0.93464(6) 0.56292(3) 0.534640(13) 0.01113(12) Uani 1 0
C4 1.07532(6) 0.48126(3) 0.579637(12) 0.00992(11) Uani 1 0
C6 0.79190(6) 0.16236(3) 0.589282(13) 0.01156(12) Uani 1 0
C7 0.98022(7) 0.06751(4) 0.586769(14) 0.01547(14) Uani 1 0
C8 1.09172(7) 0.01802(4) 0.639815(15) 0.01711(14) Uani 1 0
C9 1.02023(7) 0.06442(4) 0.695349(15) 0.01510(14) Uani 1 0
C10 0.82756(6) 0.16175(3) 0.699636(13) 0.01096(11) Uani 1 0
C5 0.71218(6) 0.20837(3) 0.646393(13) 0.00992(11) Uani 1 0
C13 0.44209(6) 0.34827(3) 0.701760(13) 0.01113(11) Uani 1 0
C12 0.55043(6) 0.30736(3) 0.755731(13) 0.01186(12) Uani 1 0
C11 0.74137(7) 0.21442(3) 0.754731(13) 0.01202(11) Uani 1 0
N1 0.52240(5) 0.29949(3) 0.649870(11) 0.00981(10) Uani 1 0
O5 0.67659(5) 0.21631(3) 0.541753(10) 0.01416(10) Uani 1 0
O4 1.25526(5) 0.41266(2) 0.559762(10) 0.01202(9) Uani 1 0
O2 1.01598(5) 0.48365(3) 0.634425(10) 0.01266(10) Uani 1 0
O3 0.41184(5) 0.75672(3) 0.592038(11) 0.01713(11) Uani 1 0
O1 0.64305(5) 0.62230(3) 0.647781(10) 0.01462(10) Uani 1 0
H8 1.1135(12) 0.0272(6) 0.7357(2) 0.02506667 Uani 1 0
H7 1.2380(12) -0.0595(6) 0.6357(3) 0.02656667 Uani 1 0
H6 1.0472(11) 0.0323(6) 0.5441(2) 0.0256 Uani 1 0
H5 0.7293(14) 0.1681(7) 0.5043(3) 0.0214 Uani 1 0
H4 0.4283(13) 0.3356(7) 0.6102(3) 0.0187 Uani 1 0
H9 0.8265(11) 0.1795(6) 0.7960(2) 0.0235333 Uani 1 0
H10 0.4785(11) 0.3467(5) 0.7977(2) 0.0225333 Uani 1 0
H11 0.2822(11) 0.4165(5) 0.6986(3) 0.0222333 Uani 1 0
H1 0.8089(16) 0.5610(8) 0.6438(3) 0.0190333 Uani 1 0
H2 0.6690(11) 0.6980(6) 0.5018(2) 0.0231 Uani 1 0
H3 1.0136(12) 0.5580(6) 0.4897(2) 0.0215667 Uani 1 0

loop_
_atom_site_aniso_label
_atom_site_aniso_U_11
_atom_site_aniso_U_22
_atom_site_aniso_U_33
_atom_site_aniso_U_23
_atom_site_aniso_U_13
_atom_site_aniso_U_12
C1 0.01240(12) 0.01320(13) 0.00960(10) 0.00016(9) 0.00064(9) 0.00310(10)
C2 0.01184(12) 0.01332(13) 0.00892(9) 0.00087(9) 0.00025(8) 0.00274(10)
C3 0.01115(12) 0.01423(13) 0.00801(10) 0.00065(8) 0.00021(8) 0.00231(10)
C4 0.00995(11) 0.01222(12) 0.00760(9) 0.00014(8) -0.00025(8) 0.00121(9)
C6 0.01285(13) 0.01398(14) 0.00786(10) -0.00119(9) -0.00003(8) 0.00275(10)
C7 0.01704(14) 0.01841(15) 0.01097(11) -0.00239(10) 0.00025(10) 0.00670(12)
C8 0.01956(16) 0.01896(16) 0.01281(12) -0.00149(11) -0.00057(10) 0.00948(13)
C9 0.01727(15) 0.01677(15) 0.01127(11) 0.00005(10) -0.00134(10) 0.00736(12)
C10 0.01270(12) 0.01195(13) 0.00824(9) 0.00030(9) -0.00055(8) 0.00256(9)
C5 0.01110(12) 0.01142(12) 0.00724(9) -0.00028(8) -0.00018(8) 0.00134(9)
C13 0.01225(12) 0.01336(13) 0.00777(9) -0.00047(9) 0.00003(8) 0.00249(10)
C12 0.01405(13) 0.01408(13) 0.00746(9) -0.00040(9) 0.00023(8) 0.00193(10)
C11 0.01439(12) 0.01393(13) 0.00775(9) 0.00070(9) -0.00088(9) 0.00266(11)
N1 0.01066(10) 0.01158(11) 0.00718(8) -0.00026(7) -0.00018(7) 0.00150(8)
O5 0.01652(11) 0.01808(12) 0.00787(8) -0.00118(8) -0.00047(7) 0.00464(9)
O4 0.01242(10) 0.01540(11) 0.00825(8) -0.00090(7) -0.00066(7) 0.00367(8)
O2 0.01322(10) 0.01673(11) 0.00803(8) 0.00115(7) 0.00062(7) 0.00388(8)
O3 0.01855(12) 0.01988(12) 0.01296(10) 0.00104(8) 0.00131(8) 0.00915(10)
O1 0.01679(11) 0.01768(12) 0.00939(8) 0.00136(8) 0.00247(7) 0.00587(9)
H8 0.0297 0.0296 0.0159 0.0028 -0.006 0.0116
H7 0.0262 0.029 0.0245 -0.0031 0.001 0.0159
H6 0.0305 0.0303 0.016 -0.004 0.0038 0.0109
H5 0.0268 0.0246 0.0128 -0.0027 -0.0011 0.0053
H4 0.0188 0.0214 0.0159 0.0002 -0.004 0.0043
H9 0.0299 0.0295 0.0112 0.0018 -0.0058 0.008
H10 0.0306 0.0258 0.0112 -0.0028 0.0022 0.0077
H11 0.0241 0.0252 0.0174 -0.0007 -0.001 0.0112
H1 0.024 0.0204 0.0127 0.0011 0.0003 0.0042
H2 0.0269 0.0279 0.0145 0.0064 -0.0012 0.0105
H3 0.0265 0.0294 0.0088 0.003 0.0071 0.0094

loop_
_atom_type_symbol
_atom_type_description
_atom_type_scat_dispersion_real
_atom_type_scat_dispersion_imag
_atom_type_scat_source
C C 0 0 'Hirshfeld partitioning of a quantum chemical wavefunction.'
H H 0 0 'Hirshfeld partitioning of a quantum chemical wavefunction.'
N N 0 0 'Hirshfeld partitioning of a quantum chemical wavefunction.'
O O 0 0 'Hirshfeld partitioning of a quantum chemical wavefunction.'

loop_
_geom_angle_atom_site_label_1
_geom_angle_atom_site_label_2
_geom_angle_atom_site_label_3
_geom_angle
_geom_angle_site_symmetry_1
_geom_angle_site_symmetry_2
_geom_angle_site_symmetry_3
_geom_angle_publ_flag
O4 C4 O2 122.82(3) . . . yes
O3 C1 O1 121.49(3) . . . yes
O5 C6 C7 125.25(3) . . . yes
O5 C6 C5 116.36(3) . . . yes
O4 C4 C3 116.21(3) . . . yes
O2 C4 C3 120.96(3) . . . yes
O3 C1 C2 118.99(3) . . . yes
O1 C1 C2 119.51(3) . . . yes
N1 C5 C6 119.28(3) . . . yes
N1 C5 C10 119.59(3) . . . yes
N1 C13 C12 120.80(3) . . . yes
N1 C13 H11 115.0(3) . . . yes
C1 O1 H1 111.1(4) . . . yes
C6 O5 H5 109.8(4) . . . yes
C5 N1 C13 122.27(3) . . . yes
C5 N1 H4 121.4(3) . . . yes
C13 N1 H4 116.3(3) . . . yes
C1 C2 C3 130.98(3) . . . yes
C2 C3 C4 130.00(3) . . . yes
C6 C7 C8 120.73(3) . . . yes
C6 C5 C10 121.13(3) . . . yes
C7 C6 C5 118.40(3) . . . yes
C7 C8 C9 121.34(3) . . . yes
C8 C9 C10 119.46(3) . . . yes
C9 C10 C5 118.89(3) . . . yes
C9 C10 C11 123.30(3) . . . yes
C10 C11 C12 120.30(3) . . . yes
C5 C10 C11 117.80(3) . . . yes
C13 C12 C11 119.23(3) . . . yes
C1 C2 H2 112.3(3) . . . yes
C2 C3 H3 116.3(3) . . . yes
C3 C2 H2 116.7(3) . . . yes
C4 C3 H3 113.6(3) . . . yes
C6 C7 H6 120.0(3) . . . yes
C7 C8 H7 118.2(3) . . . yes
C8 C7 H6 119.2(3) . . . yes
C8 C9 H8 120.1(3) . . . yes
C9 C8 H7 120.5(3) . . . yes
C10 C9 H8 120.4(3) . . . yes
C10 C11 H9 118.9(3) . . . yes
C13 C12 H10 119.5(3) . . . yes
C12 C13 H11 124.1(3) . . . yes
C12 C11 H9 120.8(3) . . . yes
C11 C12 H10 121.3(3) . . . yes

loop_
_geom_bond_atom_site_label_1
_geom_bond_atom_site_label_2
_geom_bond_distance
_geom_bond_site_symmetry_1
_geom_bond_site_symmetry_2
_geom_bond_publ_flag
O5 C6 1.3407(4) . . yes
O4 C4 1.2608(4) . . yes
O2 C4 1.2650(4) . . yes
O3 C1 1.2215(4) . . yes
O1 C1 1.3095(4) . . yes
O5 H5 1.006(6) . . yes
O1 H1 1.080(9) . . yes
N1 C5 1.3641(4) . . yes
N1 C13 1.3289(4) . . yes
N1 H4 1.082(6) . . yes
C1 C2 1.4973(4) . . yes
C2 C3 1.3466(5) . . yes
C3 C4 1.4968(4) . . yes
C6 C7 1.3826(5) . . yes
C6 C5 1.4218(4) . . yes
C7 C8 1.4157(5) . . yes
C8 C9 1.3787(5) . . yes
C9 C10 1.4185(5) . . yes
C10 C5 1.4185(4) . . yes
C10 C11 1.4159(4) . . yes
C13 C12 1.3987(4) . . yes
C12 C11 1.3789(5) . . yes
C2 H2 1.104(5) . . yes
C3 H3 1.090(5) . . yes
C7 H6 1.078(5) . . yes
C8 H7 1.104(6) . . yes
C9 H8 1.096(5) . . yes
C13 H11 1.095(5) . . yes
C12 H10 1.086(5) . . yes
C11 H9 1.085(5) . . yes
